data_7127879
loop_
_publ_author_name
'Guo, Shu-Ting'
'Cui, Peng-Fei'
'Yuan, Run-Ze'
'Jin, Guo-Xin'

_publ_section_title
;
 Transition metal-mediated B(4)-H hydroxylation/halogenation of
 o-carboranes bearing a 2-pyridylsulfenyl ligand.
;
_journal_issue 19
_journal_name_full 'Chemical communications (Cambridge, England)'
_journal_page_first 2412
_journal_page_last 2415
_journal_paper_doi 10.1039/d0cc08290b
_journal_volume 57
_journal_year 2021
_chemical_formula_sum 'C18 H31 B10 Cl N Rh S'
_chemical_formula_weight 539.96
_space_group_crystal_system orthorhombic
_space_group_IT_number 61
_space_group_name_Hall '-P 2ac 2ab'
_space_group_name_H-M_alt 'P b c a'
_atom_sites_solution_hydrogens geom
_audit_creation_method SHELXL-2016/6
_audit_update_record
;
2020-10-18 deposited with the CCDC.	2021-01-29 downloaded from the CCDC.
;
_cell_angle_alpha 90
_cell_angle_beta 90
_cell_angle_gamma 90
_cell_formula_units_Z 8
_cell_length_a 15.9981(6)
_cell_length_b 15.7969(5)
_cell_length_c 19.0542(7)
_cell_measurement_reflns_used 9953
_cell_measurement_temperature 173(2)
_cell_measurement_theta_max 55.94
_cell_measurement_theta_min 3.97
_cell_volume 4815.4(3)
_computing_cell_refinement 'Bruker SAINT'
_computing_data_collection 'Bruker APEX2'
_computing_data_reduction 'Bruker SAINT'
_computing_molecular_graphics 'Bruker SHELXTL'
_computing_publication_material 'Bruker SHELXTL'
_computing_structure_refinement 'SHELXL-2016/6 (Sheldrick, 2016)'
_computing_structure_solution 'SHELXT 2014/5 (Sheldrick, 2014)'
_diffrn_ambient_temperature 173(2)
_diffrn_measured_fraction_theta_full 0.999
_diffrn_measured_fraction_theta_max 0.999
_diffrn_measurement_device_type 'Bruker APEX-II CCD'
_diffrn_measurement_method '\f and \w scans'
_diffrn_radiation_type GaK\a
_diffrn_radiation_wavelength 1.34138
_diffrn_reflns_av_R_equivalents 0.1197
_diffrn_reflns_av_unetI/netI 0.0695
_diffrn_reflns_Laue_measured_fraction_full 0.999
_diffrn_reflns_Laue_measured_fraction_max 0.999
_diffrn_reflns_limit_h_max 19
_diffrn_reflns_limit_h_min -19
_diffrn_reflns_limit_k_max 19
_diffrn_reflns_limit_k_min -15
_diffrn_reflns_limit_l_max 23
_diffrn_reflns_limit_l_min -23
_diffrn_reflns_number 35086
_diffrn_reflns_point_group_measured_fraction_full 0.999
_diffrn_reflns_point_group_measured_fraction_max 0.999
_diffrn_reflns_theta_full 53.594
_diffrn_reflns_theta_max 55.962
_diffrn_reflns_theta_min 3.972
_exptl_absorpt_coefficient_mu 5.122
_exptl_absorpt_correction_T_max 0.751
_exptl_absorpt_correction_T_min 0.312
_exptl_absorpt_correction_type multi-scan
_exptl_absorpt_process_details sadabs
_exptl_crystal_colour orange
_exptl_crystal_density_diffrn 1.490
_exptl_crystal_description block
_exptl_crystal_F_000 2192
_exptl_crystal_size_max 0.140
_exptl_crystal_size_mid 0.120
_exptl_crystal_size_min 0.080
_refine_diff_density_max 1.145
_refine_diff_density_min -1.515
_refine_diff_density_rms 0.183
_refine_ls_extinction_method none
_refine_ls_goodness_of_fit_ref 1.042
_refine_ls_hydrogen_treatment constr
_refine_ls_matrix_type full
_refine_ls_number_parameters 295
_refine_ls_number_reflns 4755
_refine_ls_number_restraints 60
_refine_ls_restrained_S_all 1.043
_refine_ls_R_factor_all 0.0627
_refine_ls_R_factor_gt 0.0497
_refine_ls_shift/su_max 0.002
_refine_ls_shift/su_mean 0.000
_refine_ls_structure_factor_coef Fsqd
_refine_ls_weighting_details 'w=1/[\s^2^(Fo^2^)+(0.0828P)^2^] where P=(Fo^2^+2Fc^2^)/3'
_refine_ls_weighting_scheme calc
_refine_ls_wR_factor_gt 0.1219
_refine_ls_wR_factor_ref 0.1323
_reflns_Friedel_coverage 0.000
_reflns_number_gt 3848
_reflns_number_total 4755
_reflns_threshold_expression 'I > 2\s(I)'
_cod_data_source_file d0cc08290b2.cif
_cod_data_source_block ga_91122ca_a
_cod_depositor_comments 'Adding full bibliography for 7127874--7127881.cif.'
_cod_database_code 7127879
_shelx_shelxl_version_number 2016/6
_shelx_space_group_comment
; 
The symmetry employed for this shelxl refinement is uniquely defined 
by the following loop, which should always be used as a source of 
symmetry information in preference to the above space-group names. 
They are only intended as comments. 
;
_shelx_estimated_absorpt_t_min 0.534
_shelx_estimated_absorpt_t_max 0.685

loop_
_space_group_symop_operation_xyz
'x, y, z'
'-x+1/2, -y, z+1/2'
'-x, y+1/2, -z+1/2'
'x+1/2, -y+1/2, -z'
'-x, -y, -z'
'x-1/2, y, -z-1/2'
'x, -y-1/2, z-1/2'
'-x-1/2, y-1/2, z'

loop_
_atom_site_label
_atom_site_type_symbol
_atom_site_fract_x
_atom_site_fract_y
_atom_site_fract_z
_atom_site_U_iso_or_equiv
_atom_site_adp_type
_atom_site_occupancy
_atom_site_site_symmetry_order
_atom_site_calc_flag
_atom_site_refinement_flags_posn
_atom_site_refinement_flags_adp
_atom_site_refinement_flags_occupancy
_atom_site_disorder_assembly
_atom_site_disorder_group
Rh1 Rh 0.62523(2) 0.36585(2) 0.70418(2) 0.01327(13) Uani 1 1 d . . . . .
Cl1 Cl 0.75134(6) 0.37149(5) 0.77195(5) 0.0215(2) Uani 1 1 d . . . . .
S1 S 0.58841(6) 0.22325(5) 0.56231(5) 0.0188(2) Uani 1 1 d . . . . .
N1 N 0.63372(18) 0.2326(2) 0.69972(15) 0.0147(7) Uani 1 1 d . U . . .
C1 C 0.6713(2) 0.29520(19) 0.54834(19) 0.0165(7) Uani 1 1 d . U . . .
C2 C 0.7569(2) 0.2621(2) 0.50042(19) 0.0186(8) Uani 1 1 d . U . . .
B3 B 0.6833(3) 0.3254(2) 0.4616(2) 0.0201(9) Uani 1 1 d . U . . .
H3 H 0.641904 0.303411 0.417881 0.024 Uiso 1 1 calc R U . . .
B4 B 0.6478(3) 0.3967(2) 0.5280(2) 0.0206(9) Uani 1 1 d . U . . .
H4 H 0.582814 0.423036 0.526805 0.025 Uiso 1 1 calc R U . . .
B5 B 0.6962(3) 0.3711(2) 0.6119(2) 0.0168(9) Uani 1 1 d . U . . .
B6 B 0.7643(3) 0.2822(2) 0.5899(2) 0.0156(8) Uani 1 1 d . . . . .
H6 H 0.776236 0.231586 0.629761 0.019 Uiso 1 1 calc R U . . .
B7 B 0.8419(3) 0.3137(3) 0.5285(2) 0.0218(9) Uani 1 1 d . . . . .
H7 H 0.906010 0.285112 0.528688 0.026 Uiso 1 1 calc R U . . .
B8 B 0.7921(3) 0.3422(3) 0.4497(2) 0.0245(10) Uani 1 1 d . U . . .
H8 H 0.822929 0.333233 0.397464 0.029 Uiso 1 1 calc R U . . .
B9 B 0.7247(3) 0.4296(3) 0.4669(2) 0.0258(11) Uani 1 1 d . U . . .
H9 H 0.710696 0.478721 0.426132 0.031 Uiso 1 1 calc R U . . .
B10 B 0.7356(3) 0.4558(2) 0.5575(2) 0.0214(9) Uani 1 1 d . . . . .
H10 H 0.730135 0.522824 0.576102 0.026 Uiso 1 1 calc R U . . .
B11 B 0.8071(3) 0.3839(3) 0.5961(2) 0.0208(9) Uani 1 1 d . . . . .
H11 H 0.849047 0.402339 0.640664 0.025 Uiso 1 1 calc R U . . .
B12 B 0.8238(3) 0.4220(3) 0.5087(2) 0.0252(10) Uani 1 1 d . . . . .
H12 H 0.876119 0.466433 0.495683 0.030 Uiso 1 1 calc R U . . .
C3 C 0.7604(3) 0.1707(2) 0.4777(2) 0.0251(9) Uani 1 1 d . . . . .
H3A H 0.756292 0.167495 0.426497 0.038 Uiso 1 1 calc R U . . .
H3B H 0.713789 0.139650 0.498938 0.038 Uiso 1 1 calc R U . . .
H3C H 0.813395 0.145712 0.493050 0.038 Uiso 1 1 calc R U . . .
C4 C 0.6135(2) 0.1803(2) 0.6456(2) 0.0158(8) Uani 1 1 d . U . . .
C5 C 0.6093(2) 0.0936(2) 0.6526(2) 0.0210(8) Uani 1 1 d . . . . .
H5 H 0.594436 0.059124 0.613657 0.025 Uiso 1 1 calc R U . . .
C6 C 0.6269(2) 0.0572(2) 0.7171(2) 0.0235(9) Uani 1 1 d . . . . .
H6A H 0.623351 -0.002390 0.723269 0.028 Uiso 1 1 calc R U . . .
C7 C 0.6499(3) 0.1091(2) 0.7723(2) 0.0225(8) Uani 1 1 d . . . . .
H7A H 0.662917 0.085766 0.816893 0.027 Uiso 1 1 calc R U . . .
C8 C 0.6535(3) 0.1954(2) 0.7613(2) 0.0197(8) Uani 1 1 d . . . . .
H8A H 0.670838 0.230501 0.799044 0.024 Uiso 1 1 calc R U . . .
C9 C 0.5768(2) 0.4795(2) 0.7541(2) 0.0213(8) Uani 1 1 d . . . . .
C10 C 0.5427(2) 0.4748(2) 0.6848(2) 0.0203(8) Uani 1 1 d . . . . .
C11 C 0.4959(2) 0.3983(2) 0.6797(2) 0.0202(8) Uani 1 1 d . . . . .
C12 C 0.4959(2) 0.3595(2) 0.7502(2) 0.0181(8) Uani 1 1 d . . . . .
C13 C 0.5432(3) 0.4100(2) 0.79498(18) 0.0193(8) Uani 1 1 d . . . . .
C14 C 0.6274(3) 0.5503(3) 0.7839(3) 0.0344(12) Uani 1 1 d . . . . .
H14A H 0.656836 0.579580 0.745862 0.052 Uiso 1 1 calc R U . . .
H14B H 0.668104 0.527659 0.817358 0.052 Uiso 1 1 calc R U . . .
H14C H 0.590301 0.590315 0.807945 0.052 Uiso 1 1 calc R U . . .
C15 C 0.5461(3) 0.5444(2) 0.6319(2) 0.0327(10) Uani 1 1 d . . . . .
H15A H 0.536708 0.520983 0.584894 0.049 Uiso 1 1 calc R U . . .
H15B H 0.601083 0.571610 0.633587 0.049 Uiso 1 1 calc R U . . .
H15C H 0.502662 0.586289 0.642388 0.049 Uiso 1 1 calc R U . . .
C16 C 0.4382(3) 0.3735(3) 0.6220(2) 0.0318(10) Uani 1 1 d . . . . .
H16A H 0.383470 0.399864 0.629573 0.048 Uiso 1 1 calc R U . . .
H16B H 0.431938 0.311795 0.621388 0.048 Uiso 1 1 calc R U . . .
H16C H 0.461140 0.392547 0.576993 0.048 Uiso 1 1 calc R U . . .
C17 C 0.4513(3) 0.2786(2) 0.7674(2) 0.0297(10) Uani 1 1 d . . . . .
H17A H 0.468800 0.258821 0.813867 0.045 Uiso 1 1 calc R U . . .
H17B H 0.465281 0.235574 0.732173 0.045 Uiso 1 1 calc R U . . .
H17C H 0.390865 0.288401 0.767274 0.045 Uiso 1 1 calc R U . . .
C18 C 0.5606(3) 0.3963(3) 0.8713(2) 0.0327(10) Uani 1 1 d . U . . .
H18A H 0.531690 0.439638 0.898914 0.049 Uiso 1 1 calc R U . . .
H18B H 0.620941 0.400202 0.879683 0.049 Uiso 1 1 calc R U . . .
H18C H 0.540668 0.340114 0.885156 0.049 Uiso 1 1 calc R U . . .

loop_
_atom_site_aniso_label
_atom_site_aniso_U_11
_atom_site_aniso_U_22
_atom_site_aniso_U_33
_atom_site_aniso_U_23
_atom_site_aniso_U_13
_atom_site_aniso_U_12
Rh1 0.0211(2) 0.01389(18) 0.0048(2) -0.00116(9) -0.00109(10) 0.00139(9)
Cl1 0.0248(5) 0.0286(4) 0.0111(5) -0.0008(3) -0.0037(4) 0.0006(4)
S1 0.0282(5) 0.0211(4) 0.0070(5) -0.0005(3) -0.0030(4) -0.0038(4)
N1 0.0225(16) 0.0177(14) 0.0040(16) -0.0011(11) 0.0016(11) 0.0015(11)
C1 0.0260(17) 0.0182(14) 0.0055(16) 0.0033(12) 0.0036(14) 0.0000(13)
C2 0.030(2) 0.0203(16) 0.0055(19) -0.0019(13) 0.0050(16) 0.0019(15)
B3 0.0307(19) 0.0215(16) 0.0082(19) 0.0009(14) -0.0005(16) -0.0018(15)
B4 0.037(2) 0.0152(18) 0.010(2) 0.0048(16) -0.0001(19) 0.0008(18)
B5 0.031(2) 0.0137(17) 0.006(2) 0.0009(14) -0.0039(18) 0.0007(15)
B6 0.023(2) 0.0177(17) 0.006(2) -0.0004(14) 0.0008(17) 0.0013(15)
B7 0.030(2) 0.0241(19) 0.011(2) 0.0000(17) 0.004(2) -0.0025(19)
B8 0.040(3) 0.026(2) 0.008(2) 0.0034(17) 0.006(2) -0.003(2)
B9 0.047(3) 0.0200(19) 0.010(2) 0.0045(16) 0.004(2) -0.0021(19)
B10 0.033(3) 0.0204(19) 0.011(2) 0.0018(16) -0.0020(19) -0.0023(17)
B11 0.028(2) 0.0217(18) 0.012(2) -0.0005(16) 0.0013(19) -0.0053(17)
B12 0.038(3) 0.0236(19) 0.014(3) 0.0040(17) 0.008(2) -0.0057(19)
C3 0.041(2) 0.0223(18) 0.012(2) -0.0026(15) 0.0047(18) 0.0015(17)
C4 0.0216(19) 0.0195(17) 0.006(2) -0.0013(14) 0.0017(14) 0.0015(14)
C5 0.030(2) 0.0207(17) 0.012(2) -0.0041(15) 0.0055(16) -0.0022(15)
C6 0.036(2) 0.0159(18) 0.019(2) 0.0016(15) 0.0049(17) 0.0007(15)
C7 0.030(2) 0.0229(17) 0.015(2) 0.0051(16) 0.0012(18) 0.0040(16)
C8 0.029(2) 0.0206(17) 0.010(2) -0.0011(14) 0.0029(17) 0.0021(16)
C9 0.026(2) 0.0168(15) 0.021(2) -0.0077(15) 0.0012(17) 0.0050(15)
C10 0.024(2) 0.0179(16) 0.019(2) 0.0012(15) 0.0034(17) 0.0042(15)
C11 0.024(2) 0.0217(17) 0.015(2) -0.0036(15) -0.0020(17) 0.0087(15)
C12 0.019(2) 0.0204(17) 0.015(2) 0.0023(13) 0.0032(16) 0.0049(14)
C13 0.025(2) 0.0251(18) 0.008(2) -0.0065(13) 0.0043(15) 0.0088(16)
C14 0.039(3) 0.019(2) 0.045(3) -0.0138(19) -0.004(2) -0.0011(16)
C15 0.045(3) 0.0235(18) 0.030(3) 0.0078(17) 0.005(2) 0.0145(18)
C16 0.029(2) 0.047(2) 0.020(3) -0.0074(18) -0.0050(19) 0.0022(18)
C17 0.031(2) 0.0256(19) 0.033(3) 0.0019(18) 0.008(2) -0.0014(17)
C18 0.043(3) 0.046(2) 0.010(2) -0.0021(18) -0.0005(19) 0.015(2)

loop_
_atom_type_symbol
_atom_type_description
_atom_type_scat_dispersion_real
_atom_type_scat_dispersion_imag
_atom_type_scat_source
C C 0.0137 0.0067 'International Tables Vol C Tables 4.2.6.8 and 6.1.1.4'
H H 0.0000 0.0000 'International Tables Vol C Tables 4.2.6.8 and 6.1.1.4'
B B 0.0070 0.0029 'International Tables Vol C Tables 4.2.6.8 and 6.1.1.4'
N N 0.0241 0.0134 'International Tables Vol C Tables 4.2.6.8 and 6.1.1.4'
Rh Rh -0.0161 2.8414 'International Tables Vol C Tables 4.2.6.8 and 6.1.1.4'
S S 0.2925 0.4295 'International Tables Vol C Tables 4.2.6.8 and 6.1.1.4'
Cl Cl 0.3281 0.5435 'International Tables Vol C Tables 4.2.6.8 and 6.1.1.4'

loop_
_geom_angle_atom_site_label_1
_geom_angle_atom_site_label_2
_geom_angle_atom_site_label_3
_geom_angle
_geom_angle_site_symmetry_1
_geom_angle_site_symmetry_3
_geom_angle_publ_flag
B5 Rh1 N1 88.33(12) . . ?
B5 Rh1 C9 121.86(14) . . ?
N1 Rh1 C9 149.73(13) . . ?
B5 Rh1 C11 108.99(16) . . ?
N1 Rh1 C11 106.66(12) . . ?
C9 Rh1 C11 64.01(14) . . ?
B5 Rh1 C10 98.80(14) . . ?
N1 Rh1 C10 144.26(13) . . ?
C9 Rh1 C10 38.20(14) . . ?
C11 Rh1 C10 37.95(13) . . ?
B5 Rh1 C12 145.83(16) . . ?
N1 Rh1 C12 91.76(11) . . ?
C9 Rh1 C12 62.51(13) . . ?
C11 Rh1 C12 38.85(15) . . ?
C10 Rh1 C12 63.14(13) . . ?
B5 Rh1 C13 159.46(13) . . ?
N1 Rh1 C13 111.88(12) . . ?
C9 Rh1 C13 37.85(14) . . ?
C11 Rh1 C13 62.91(14) . . ?
C10 Rh1 C13 62.81(13) . . ?
C12 Rh1 C13 35.80(14) . . ?
B5 Rh1 Cl1 89.70(12) . . ?
N1 Rh1 Cl1 90.26(8) . . ?
C9 Rh1 Cl1 91.91(11) . . ?
C11 Rh1 Cl1 154.75(10) . . ?
C10 Rh1 Cl1 124.51(10) . . ?
C12 Rh1 Cl1 124.47(11) . . ?
C13 Rh1 Cl1 93.67(10) . . ?
C1 S1 C4 102.18(17) . . ?
C8 N1 C4 116.8(3) . . ?
C8 N1 Rh1 114.5(2) . . ?
C4 N1 Rh1 128.3(2) . . ?
B4 C1 B6 114.6(3) . . ?
B4 C1 C2 110.0(3) . . ?
B6 C1 C2 61.0(2) . . ?
B4 C1 B3 62.9(2) . . ?
B6 C1 B3 112.4(3) . . ?
C2 C1 B3 59.4(2) . . ?
B4 C1 B5 63.9(2) . . ?
B6 C1 B5 64.0(2) . . ?
C2 C1 B5 113.2(3) . . ?
B3 C1 B5 116.5(3) . . ?
B4 C1 S1 118.5(3) . . ?
B6 C1 S1 120.7(2) . . ?
C2 C1 S1 118.7(2) . . ?
B3 C1 S1 113.9(2) . . ?
B5 C1 S1 120.5(3) . . ?
C3 C2 B7 121.8(3) . . ?
C3 C2 B8 122.7(3) . . ?
B7 C2 B8 63.1(3) . . ?
C3 C2 B3 117.5(3) . . ?
B7 C2 B3 114.3(3) . . ?
B8 C2 B3 62.9(3) . . ?
C3 C2 C1 118.1(3) . . ?
B7 C2 C1 109.1(3) . . ?
B8 C2 C1 109.9(3) . . ?
B3 C2 C1 60.5(2) . . ?
C3 C2 B6 117.0(3) . . ?
B7 C2 B6 62.7(2) . . ?
B8 C2 B6 113.7(3) . . ?
B3 C2 B6 111.3(3) . . ?
C1 C2 B6 58.7(2) . . ?
C2 B3 C1 60.2(2) . . ?
C2 B3 B8 57.9(2) . . ?
C1 B3 B8 105.8(3) . . ?
C2 B3 B9 105.1(3) . . ?
C1 B3 B9 104.1(3) . . ?
B8 B3 B9 60.3(2) . . ?
C2 B3 B4 106.3(3) . . ?
C1 B3 B4 57.5(2) . . ?
B8 B3 B4 108.0(3) . . ?
B9 B3 B4 59.7(2) . . ?
C2 B3 H3 123.1 . . ?
C1 B3 H3 124.0 . . ?
B8 B3 H3 122.1 . . ?
B9 B3 H3 123.4 . . ?
B4 B3 H3 122.3 . . ?
C1 B4 B9 105.9(3) . . ?
C1 B4 B10 104.5(3) . . ?
B9 B4 B10 60.3(3) . . ?
C1 B4 B3 59.6(2) . . ?
B9 B4 B3 59.9(2) . . ?
B10 B4 B3 107.6(3) . . ?
C1 B4 B5 59.6(2) . . ?
B9 B4 B5 110.3(3) . . ?
B10 B4 B5 60.3(2) . . ?
B3 B4 B5 110.3(3) . . ?
C1 B4 H4 124.3 . . ?
B9 B4 H4 121.4 . . ?
B10 B4 H4 123.0 . . ?
B3 B4 H4 121.0 . . ?
B5 B4 H4 119.7 . . ?
C1 B5 B10 101.0(3) . . ?
C1 B5 B11 100.7(3) . . ?
B10 B5 B11 58.6(2) . . ?
C1 B5 B4 56.5(2) . . ?
B10 B5 B4 58.7(2) . . ?
B11 B5 B4 104.3(3) . . ?
C1 B5 B6 56.6(2) . . ?
B10 B5 B6 103.2(3) . . ?
B11 B5 B6 57.5(2) . . ?
B4 B5 B6 102.9(3) . . ?
C1 B5 Rh1 115.5(2) . . ?
B10 B5 Rh1 134.5(2) . . ?
B11 B5 Rh1 132.4(3) . . ?
B4 B5 Rh1 121.0(3) . . ?
B6 B5 Rh1 119.1(2) . . ?
C1 B6 C2 60.3(2) . . ?
C1 B6 B11 105.3(3) . . ?
C2 B6 B11 105.2(3) . . ?
C1 B6 B7 105.8(3) . . ?
C2 B6 B7 56.9(2) . . ?
B11 B6 B7 61.0(2) . . ?
C1 B6 B5 59.4(2) . . ?
C2 B6 B5 109.0(3) . . ?
B11 B6 B5 60.8(2) . . ?
B7 B6 B5 110.7(3) . . ?
C1 B6 H6 123.5 . . ?
C2 B6 H6 123.1 . . ?
B11 B6 H6 122.9 . . ?
B7 B6 H6 121.9 . . ?
B5 B6 H6 119.7 . . ?
C2 B7 B8 58.9(2) . . ?
C2 B7 B6 60.4(2) . . ?
B8 B7 B6 108.5(3) . . ?
C2 B7 B12 105.6(3) . . ?
B8 B7 B12 59.9(2) . . ?
B6 B7 B12 107.2(3) . . ?
C2 B7 B11 106.2(3) . . ?
B8 B7 B11 108.3(3) . . ?
B6 B7 B11 58.8(2) . . ?
B12 B7 B11 60.3(2) . . ?
C2 B7 H7 123.3 . . ?
B8 B7 H7 121.4 . . ?
B6 B7 H7 121.7 . . ?
B12 B7 H7 122.5 . . ?
B11 B7 H7 122.2 . . ?
C2 B8 B7 58.1(2) . . ?
C2 B8 B12 105.5(3) . . ?
B7 B8 B12 60.6(2) . . ?
C2 B8 B3 59.2(2) . . ?
B7 B8 B3 107.3(3) . . ?
B12 B8 B3 107.9(3) . . ?
C2 B8 B9 105.9(3) . . ?
B7 B8 B9 108.4(3) . . ?
B12 B8 B9 60.2(3) . . ?
B3 B8 B9 59.9(3) . . ?
C2 B8 H8 124.2 . . ?
B7 B8 H8 121.8 . . ?
B12 B8 H8 122.0 . . ?
B3 B8 H8 121.8 . . ?
B9 B8 H8 121.8 . . ?
B4 B9 B3 60.5(2) . . ?
B4 B9 B12 107.7(3) . . ?
B3 B9 B12 107.1(3) . . ?
B4 B9 B8 108.2(3) . . ?
B3 B9 B8 59.8(2) . . ?
B12 B9 B8 59.4(3) . . ?
B4 B9 B10 60.0(2) . . ?
B3 B9 B10 107.8(3) . . ?
B12 B9 B10 59.6(3) . . ?
B8 B9 B10 107.3(3) . . ?
B4 B9 H9 121.4 . . ?
B3 B9 H9 121.9 . . ?
B12 B9 H9 122.4 . . ?
B8 B9 H9 122.0 . . ?
B10 B9 H9 122.0 . . ?
B12 B10 B11 60.7(3) . . ?
B12 B10 B4 107.8(3) . . ?
B11 B10 B4 107.7(3) . . ?
B12 B10 B9 60.1(3) . . ?
B11 B10 B9 108.5(3) . . ?
B4 B10 B9 59.7(2) . . ?
B12 B10 B5 110.9(3) . . ?
B11 B10 B5 60.8(2) . . ?
B4 B10 B5 61.0(2) . . ?
B9 B10 B5 110.4(3) . . ?
B12 B10 H10 120.9 . . ?
B11 B10 H10 121.7 . . ?
B4 B10 H10 122.3 . . ?
B9 B10 H10 121.2 . . ?
B5 B10 H10 119.4 . . ?
B6 B11 B10 107.9(3) . . ?
B6 B11 B7 60.2(2) . . ?
B10 B11 B7 107.4(3) . . ?
B6 B11 B12 107.6(3) . . ?
B10 B11 B12 59.6(3) . . ?
B7 B11 B12 59.5(2) . . ?
B6 B11 B5 61.7(2) . . ?
B10 B11 B5 60.5(2) . . ?
B7 B11 B5 110.8(3) . . ?
B12 B11 B5 109.7(3) . . ?
B6 B11 H11 121.6 . . ?
B10 B11 H11 122.4 . . ?
B7 B11 H11 121.3 . . ?
B12 B11 H11 121.9 . . ?
B5 B11 H11 119.4 . . ?
B8 B12 B10 108.7(3) . . ?
B8 B12 B7 59.6(2) . . ?
B10 B12 B7 108.0(3) . . ?
B8 B12 B9 60.4(3) . . ?
B10 B12 B9 60.3(3) . . ?
B7 B12 B9 107.8(3) . . ?
B8 B12 B11 108.0(3) . . ?
B10 B12 B11 59.6(2) . . ?
B7 B12 B11 60.2(2) . . ?
B9 B12 B11 107.8(3) . . ?
B8 B12 H12 121.5 . . ?
B10 B12 H12 121.5 . . ?
B7 B12 H12 121.9 . . ?
B9 B12 H12 121.6 . . ?
B11 B12 H12 121.9 . . ?
C2 C3 H3A 109.5 . . ?
C2 C3 H3B 109.5 . . ?
H3A C3 H3B 109.5 . . ?
C2 C3 H3C 109.5 . . ?
H3A C3 H3C 109.5 . . ?
H3B C3 H3C 109.5 . . ?
N1 C4 C5 122.8(3) . . ?
N1 C4 S1 120.1(3) . . ?
C5 C4 S1 117.1(3) . . ?
C4 C5 C6 119.2(3) . . ?
C4 C5 H5 120.4 . . ?
C6 C5 H5 120.4 . . ?
C7 C6 C5 118.8(4) . . ?
C7 C6 H6A 120.6 . . ?
C5 C6 H6A 120.6 . . ?
C8 C7 C6 118.8(4) . . ?
C8 C7 H7A 120.6 . . ?
C6 C7 H7A 120.6 . . ?
N1 C8 C7 123.5(4) . . ?
N1 C8 H8A 118.3 . . ?
C7 C8 H8A 118.3 . . ?
C10 C9 C13 108.4(3) . . ?
C10 C9 C14 126.6(4) . . ?
C13 C9 C14 124.4(4) . . ?
C10 C9 Rh1 71.93(19) . . ?
C13 C9 Rh1 75.07(19) . . ?
C14 C9 Rh1 126.3(3) . . ?
C11 C10 C9 107.8(3) . . ?
C11 C10 C15 126.8(4) . . ?
C9 C10 C15 124.9(3) . . ?
C11 C10 Rh1 70.28(19) . . ?
C9 C10 Rh1 69.87(19) . . ?
C15 C10 Rh1 131.9(3) . . ?
C10 C11 C12 106.9(3) . . ?
C10 C11 C16 126.7(4) . . ?
C12 C11 C16 124.3(3) . . ?
C10 C11 Rh1 71.8(2) . . ?
C12 C11 Rh1 73.1(2) . . ?
C16 C11 Rh1 133.2(3) . . ?
C13 C12 C11 108.7(3) . . ?
C13 C12 C17 127.8(4) . . ?
C11 C12 C17 123.5(4) . . ?
C13 C12 Rh1 73.3(2) . . ?
C11 C12 Rh1 68.1(2) . . ?
C17 C12 Rh1 124.0(2) . . ?
C12 C13 C9 107.8(3) . . ?
C12 C13 C18 127.9(4) . . ?
C9 C13 C18 124.3(4) . . ?
C12 C13 Rh1 70.9(2) . . ?
C9 C13 Rh1 67.08(19) . . ?
C18 C13 Rh1 125.9(3) . . ?
C9 C14 H14A 109.5 . . ?
C9 C14 H14B 109.5 . . ?
H14A C14 H14B 109.5 . . ?
C9 C14 H14C 109.5 . . ?
H14A C14 H14C 109.5 . . ?
H14B C14 H14C 109.5 . . ?
C10 C15 H15A 109.5 . . ?
C10 C15 H15B 109.5 . . ?
H15A C15 H15B 109.5 . . ?
C10 C15 H15C 109.5 . . ?
H15A C15 H15C 109.5 . . ?
H15B C15 H15C 109.5 . . ?
C11 C16 H16A 109.5 . . ?
C11 C16 H16B 109.5 . . ?
H16A C16 H16B 109.5 . . ?
C11 C16 H16C 109.5 . . ?
H16A C16 H16C 109.5 . . ?
H16B C16 H16C 109.5 . . ?
C12 C17 H17A 109.5 . . ?
C12 C17 H17B 109.5 . . ?
H17A C17 H17B 109.5 . . ?
C12 C17 H17C 109.5 . . ?
H17A C17 H17C 109.5 . . ?
H17B C17 H17C 109.5 . . ?
C13 C18 H18A 109.5 . . ?
C13 C18 H18B 109.5 . . ?
H18A C18 H18B 109.5 . . ?
C13 C18 H18C 109.5 . . ?
H18A C18 H18C 109.5 . . ?
H18B C18 H18C 109.5 . . ?

loop_
_geom_bond_atom_site_label_1
_geom_bond_atom_site_label_2
_geom_bond_distance
_geom_bond_site_symmetry_2
_geom_bond_publ_flag
Rh1 B5 2.095(5) . ?
Rh1 N1 2.111(3) . ?
Rh1 C9 2.174(3) . ?
Rh1 C11 2.182(4) . ?
Rh1 C10 2.201(3) . ?
Rh1 C12 2.249(4) . ?
Rh1 C13 2.281(3) . ?
Rh1 Cl1 2.3971(10) . ?
S1 C1 1.767(4) . ?
S1 C4 1.772(4) . ?
N1 C8 1.349(5) . ?
N1 C4 1.360(5) . ?
C1 B4 1.692(5) . ?
C1 B6 1.698(5) . ?
C1 C2 1.726(5) . ?
C1 B3 1.731(5) . ?
C1 B5 1.750(5) . ?
C2 C3 1.507(5) . ?
C2 B7 1.674(6) . ?
C2 B8 1.688(5) . ?
C2 B3 1.712(5) . ?
C2 B6 1.738(5) . ?
B3 B8 1.774(7) . ?
B3 B9 1.777(6) . ?
B3 B4 1.787(6) . ?
B3 H3 1.1200 . ?
B4 B9 1.773(6) . ?
B4 B10 1.778(6) . ?
B4 B5 1.821(6) . ?
B4 H4 1.1200 . ?
B5 B10 1.807(6) . ?
B5 B11 1.811(7) . ?
B5 B6 1.826(5) . ?
B6 B11 1.750(5) . ?
B6 B7 1.776(6) . ?
B6 H6 1.1200 . ?
B7 B8 1.759(7) . ?
B7 B12 1.776(6) . ?
B7 B11 1.790(6) . ?
B7 H7 1.1200 . ?
B8 B12 1.764(6) . ?
B8 B9 1.783(7) . ?
B8 H8 1.1200 . ?
B9 B12 1.779(7) . ?
B9 B10 1.784(6) . ?
B9 H9 1.1200 . ?
B10 B12 1.771(6) . ?
B10 B11 1.772(6) . ?
B10 H10 1.1200 . ?
B11 B12 1.791(6) . ?
B11 H11 1.1200 . ?
B12 H12 1.1200 . ?
C3 H3A 0.9800 . ?
C3 H3B 0.9800 . ?
C3 H3C 0.9800 . ?
C4 C5 1.379(5) . ?
C5 C6 1.386(6) . ?
C5 H5 0.9500 . ?
C6 C7 1.383(6) . ?
C6 H6A 0.9500 . ?
C7 C8 1.381(5) . ?
C7 H7A 0.9500 . ?
C8 H8A 0.9500 . ?
C9 C10 1.432(6) . ?
C9 C13 1.448(5) . ?
C9 C14 1.493(5) . ?
C10 C11 1.425(5) . ?
C10 C15 1.492(5) . ?
C11 C12 1.475(6) . ?
C11 C16 1.489(6) . ?
C12 C13 1.393(5) . ?
C12 C17 1.500(5) . ?
C13 C18 1.496(5) . ?
C14 H14A 0.9800 . ?
C14 H14B 0.9800 . ?
C14 H14C 0.9800 . ?
C15 H15A 0.9800 . ?
C15 H15B 0.9800 . ?
C15 H15C 0.9800 . ?
C16 H16A 0.9800 . ?
C16 H16B 0.9800 . ?
C16 H16C 0.9800 . ?
C17 H17A 0.9800 . ?
C17 H17B 0.9800 . ?
C17 H17C 0.9800 . ?
C18 H18A 0.9800 . ?
C18 H18B 0.9800 . ?
C18 H18C 0.9800 . ?

loop_
_geom_torsion_atom_site_label_1
_geom_torsion_atom_site_label_2
_geom_torsion_atom_site_label_3
_geom_torsion_atom_site_label_4
_geom_torsion
_geom_torsion_site_symmetry_1
_geom_torsion_site_symmetry_2
_geom_torsion_site_symmetry_3
_geom_torsion_site_symmetry_4
_geom_torsion_publ_flag
C4 S1 C1 B4 -127.0(3) . . . . ?
C4 S1 C1 B6 23.7(3) . . . . ?
C4 S1 C1 C2 95.2(3) . . . . ?
C4 S1 C1 B3 162.0(2) . . . . ?
C4 S1 C1 B5 -52.2(3) . . . . ?
B4 C1 C2 C3 -146.2(3) . . . . ?
B6 C1 C2 C3 106.1(3) . . . . ?
B3 C1 C2 C3 -107.3(4) . . . . ?
B5 C1 C2 C3 144.5(3) . . . . ?
S1 C1 C2 C3 -5.1(4) . . . . ?
B4 C1 C2 B7 68.9(4) . . . . ?
B6 C1 C2 B7 -38.8(3) . . . . ?
B3 C1 C2 B7 107.8(3) . . . . ?
B5 C1 C2 B7 -0.4(4) . . . . ?
S1 C1 C2 B7 -150.0(3) . . . . ?
B4 C1 C2 B8 1.5(4) . . . . ?
B6 C1 C2 B8 -106.2(3) . . . . ?
B3 C1 C2 B8 40.3(3) . . . . ?
B5 C1 C2 B8 -67.8(4) . . . . ?
S1 C1 C2 B8 142.6(3) . . . . ?
B4 C1 C2 B3 -38.9(3) . . . . ?
B6 C1 C2 B3 -146.5(3) . . . . ?
B5 C1 C2 B3 -108.1(3) . . . . ?
S1 C1 C2 B3 102.2(3) . . . . ?
B4 C1 C2 B6 107.7(3) . . . . ?
B3 C1 C2 B6 146.5(3) . . . . ?
B5 C1 C2 B6 38.4(3) . . . . ?
S1 C1 C2 B6 -111.2(3) . . . . ?
C3 C2 B3 C1 108.4(3) . . . . ?
B7 C2 B3 C1 -99.0(3) . . . . ?
B8 C2 B3 C1 -136.9(3) . . . . ?
B6 C2 B3 C1 -30.4(3) . . . . ?
C3 C2 B3 B8 -114.7(4) . . . . ?
B7 C2 B3 B8 37.8(3) . . . . ?
C1 C2 B3 B8 136.9(3) . . . . ?
B6 C2 B3 B8 106.5(3) . . . . ?
C3 C2 B3 B9 -153.8(3) . . . . ?
B7 C2 B3 B9 -1.3(4) . . . . ?
B8 C2 B3 B9 -39.1(3) . . . . ?
C1 C2 B3 B9 97.8(3) . . . . ?
B6 C2 B3 B9 67.4(3) . . . . ?
C3 C2 B3 B4 144.0(3) . . . . ?
B7 C2 B3 B4 -63.5(4) . . . . ?
B8 C2 B3 B4 -101.3(3) . . . . ?
C1 C2 B3 B4 35.5(2) . . . . ?
B6 C2 B3 B4 5.2(4) . . . . ?
B4 C1 B3 C2 138.6(3) . . . . ?
B6 C1 B3 C2 31.4(2) . . . . ?
B5 C1 B3 C2 102.4(3) . . . . ?
S1 C1 B3 C2 -110.4(2) . . . . ?
B4 C1 B3 B8 101.6(3) . . . . ?
B6 C1 B3 B8 -5.6(3) . . . . ?
C2 C1 B3 B8 -37.0(3) . . . . ?
B5 C1 B3 B8 65.4(4) . . . . ?
S1 C1 B3 B8 -147.4(2) . . . . ?
B4 C1 B3 B9 39.0(3) . . . . ?
B6 C1 B3 B9 -68.2(3) . . . . ?
C2 C1 B3 B9 -99.6(3) . . . . ?
B5 C1 B3 B9 2.9(4) . . . . ?
S1 C1 B3 B9 150.0(3) . . . . ?
B6 C1 B3 B4 -107.1(3) . . . . ?
C2 C1 B3 B4 -138.6(3) . . . . ?
B5 C1 B3 B4 -36.1(3) . . . . ?
S1 C1 B3 B4 111.1(3) . . . . ?
B6 C1 B4 B9 64.2(4) . . . . ?
C2 C1 B4 B9 -2.2(4) . . . . ?
B3 C1 B4 B9 -39.5(3) . . . . ?
B5 C1 B4 B9 104.5(3) . . . . ?
S1 C1 B4 B9 -143.3(3) . . . . ?
B6 C1 B4 B10 1.5(4) . . . . ?
C2 C1 B4 B10 -64.9(4) . . . . ?
B3 C1 B4 B10 -102.2(3) . . . . ?
B5 C1 B4 B10 41.8(3) . . . . ?
S1 C1 B4 B10 153.9(3) . . . . ?
B6 C1 B4 B3 103.7(3) . . . . ?
C2 C1 B4 B3 37.3(3) . . . . ?
B5 C1 B4 B3 144.0(3) . . . . ?
S1 C1 B4 B3 -103.9(3) . . . . ?
B6 C1 B4 B5 -40.3(3) . . . . ?
C2 C1 B4 B5 -106.7(3) . . . . ?
B3 C1 B4 B5 -144.0(3) . . . . ?
S1 C1 B4 B5 112.1(3) . . . . ?
C2 B3 B4 C1 -36.7(3) . . . . ?
B8 B3 B4 C1 -97.6(3) . . . . ?
B9 B3 B4 C1 -135.0(3) . . . . ?
C2 B3 B4 B9 98.3(3) . . . . ?
C1 B3 B4 B9 135.0(3) . . . . ?
B8 B3 B4 B9 37.4(3) . . . . ?
C2 B3 B4 B10 60.0(3) . . . . ?
C1 B3 B4 B10 96.7(3) . . . . ?
B8 B3 B4 B10 -0.8(4) . . . . ?
B9 B3 B4 B10 -38.3(3) . . . . ?
C2 B3 B4 B5 -4.0(4) . . . . ?
C1 B3 B4 B5 32.7(3) . . . . ?
B8 B3 B4 B5 -64.9(4) . . . . ?
B9 B3 B4 B5 -102.3(3) . . . . ?
B4 C1 B5 B10 -40.3(3) . . . . ?
B6 C1 B5 B10 98.7(3) . . . . ?
C2 C1 B5 B10 61.5(3) . . . . ?
B3 C1 B5 B10 -4.6(4) . . . . ?
S1 C1 B5 B10 -149.5(3) . . . . ?
B4 C1 B5 B11 -100.1(3) . . . . ?
B6 C1 B5 B11 38.9(3) . . . . ?
C2 C1 B5 B11 1.7(3) . . . . ?
B3 C1 B5 B11 -64.4(4) . . . . ?
S1 C1 B5 B11 150.7(3) . . . . ?
B6 C1 B5 B4 139.1(3) . . . . ?
C2 C1 B5 B4 101.8(3) . . . . ?
B3 C1 B5 B4 35.8(3) . . . . ?
S1 C1 B5 B4 -109.1(3) . . . . ?
B4 C1 B5 B6 -139.1(3) . . . . ?
C2 C1 B5 B6 -37.2(3) . . . . ?
B3 C1 B5 B6 -103.3(3) . . . . ?
S1 C1 B5 B6 111.8(3) . . . . ?
B4 C1 B5 Rh1 111.6(3) . . . . ?
B6 C1 B5 Rh1 -109.3(3) . . . . ?
C2 C1 B5 Rh1 -146.5(2) . . . . ?
B3 C1 B5 Rh1 147.4(3) . . . . ?
S1 C1 B5 Rh1 2.5(4) . . . . ?
B9 B4 B5 C1 -97.0(3) . . . . ?
B10 B4 B5 C1 -131.9(3) . . . . ?
B3 B4 B5 C1 -32.7(3) . . . . ?
C1 B4 B5 B10 131.9(3) . . . . ?
B9 B4 B5 B10 34.9(3) . . . . ?
B3 B4 B5 B10 99.2(3) . . . . ?
C1 B4 B5 B11 93.5(3) . . . . ?
B9 B4 B5 B11 -3.5(4) . . . . ?
B10 B4 B5 B11 -38.5(3) . . . . ?
B3 B4 B5 B11 60.8(3) . . . . ?
C1 B4 B5 B6 34.1(3) . . . . ?
B9 B4 B5 B6 -62.9(3) . . . . ?
B10 B4 B5 B6 -97.8(3) . . . . ?
B3 B4 B5 B6 1.5(4) . . . . ?
C1 B4 B5 Rh1 -101.8(3) . . . . ?
B9 B4 B5 Rh1 161.2(2) . . . . ?
B10 B4 B5 Rh1 126.2(3) . . . . ?
B3 B4 B5 Rh1 -134.5(3) . . . . ?
B4 C1 B6 C2 -100.2(3) . . . . ?
B3 C1 B6 C2 -30.9(2) . . . . ?
B5 C1 B6 C2 -140.5(3) . . . . ?
S1 C1 B6 C2 108.0(3) . . . . ?
B4 C1 B6 B11 -1.2(4) . . . . ?
C2 C1 B6 B11 99.0(3) . . . . ?
B3 C1 B6 B11 68.1(3) . . . . ?
B5 C1 B6 B11 -41.5(3) . . . . ?
S1 C1 B6 B11 -153.0(3) . . . . ?
B4 C1 B6 B7 -64.8(4) . . . . ?
C2 C1 B6 B7 35.4(2) . . . . ?
B3 C1 B6 B7 4.6(3) . . . . ?
B5 C1 B6 B7 -105.1(3) . . . . ?
S1 C1 B6 B7 143.4(3) . . . . ?
B4 C1 B6 B5 40.3(3) . . . . ?
C2 C1 B6 B5 140.5(3) . . . . ?
B3 C1 B6 B5 109.6(3) . . . . ?
S1 C1 B6 B5 -111.5(3) . . . . ?
C3 C2 B6 C1 -108.0(3) . . . . ?
B7 C2 B6 C1 138.2(3) . . . . ?
B8 C2 B6 C1 99.7(3) . . . . ?
B3 C2 B6 C1 31.0(3) . . . . ?
C3 C2 B6 B11 152.8(3) . . . . ?
B7 C2 B6 B11 39.0(3) . . . . ?
B8 C2 B6 B11 0.5(4) . . . . ?
B3 C2 B6 B11 -68.2(3) . . . . ?
C1 C2 B6 B11 -99.2(3) . . . . ?
C3 C2 B6 B7 113.8(4) . . . . ?
B8 C2 B6 B7 -38.5(3) . . . . ?
B3 C2 B6 B7 -107.2(3) . . . . ?
C1 C2 B6 B7 -138.2(3) . . . . ?
C3 C2 B6 B5 -143.4(3) . . . . ?
B7 C2 B6 B5 102.9(3) . . . . ?
B8 C2 B6 B5 64.3(4) . . . . ?
B3 C2 B6 B5 -4.4(4) . . . . ?
C1 C2 B6 B5 -35.4(2) . . . . ?
B10 B5 B6 C1 -94.5(3) . . . . ?
B11 B5 B6 C1 -133.0(3) . . . . ?
B4 B5 B6 C1 -34.1(2) . . . . ?
Rh1 B5 B6 C1 102.9(3) . . . . ?
C1 B5 B6 C2 35.8(2) . . . . ?
B10 B5 B6 C2 -58.8(3) . . . . ?
B11 B5 B6 C2 -97.2(3) . . . . ?
B4 B5 B6 C2 1.7(4) . . . . ?
Rh1 B5 B6 C2 138.7(3) . . . . ?
C1 B5 B6 B11 133.0(3) . . . . ?
B10 B5 B6 B11 38.4(3) . . . . ?
B4 B5 B6 B11 98.9(3) . . . . ?
Rh1 B5 B6 B11 -124.1(3) . . . . ?
C1 B5 B6 B7 96.6(3) . . . . ?
B10 B5 B6 B7 2.0(4) . . . . ?
B11 B5 B6 B7 -36.4(3) . . . . ?
B4 B5 B6 B7 62.5(4) . . . . ?
Rh1 B5 B6 B7 -160.5(3) . . . . ?
C3 C2 B7 B8 113.5(4) . . . . ?
B3 C2 B7 B8 -37.7(3) . . . . ?
C1 C2 B7 B8 -103.2(3) . . . . ?
B6 C2 B7 B8 -140.2(3) . . . . ?
C3 C2 B7 B6 -106.3(4) . . . . ?
B8 C2 B7 B6 140.2(3) . . . . ?
B3 C2 B7 B6 102.5(3) . . . . ?
C1 C2 B7 B6 37.0(2) . . . . ?
C3 C2 B7 B12 152.5(3) . . . . ?
B8 C2 B7 B12 39.0(3) . . . . ?
B3 C2 B7 B12 1.3(4) . . . . ?
C1 C2 B7 B12 -64.2(3) . . . . ?
B6 C2 B7 B12 -101.2(3) . . . . ?
C3 C2 B7 B11 -144.6(3) . . . . ?
B8 C2 B7 B11 102.0(3) . . . . ?
B3 C2 B7 B11 64.2(4) . . . . ?
C1 C2 B7 B11 -1.2(4) . . . . ?
B6 C2 B7 B11 -38.2(3) . . . . ?
C1 B6 B7 C2 -37.0(2) . . . . ?
B11 B6 B7 C2 -136.0(3) . . . . ?
B5 B6 B7 C2 -99.7(3) . . . . ?
C1 B6 B7 B8 -1.7(4) . . . . ?
C2 B6 B7 B8 35.3(3) . . . . ?
B11 B6 B7 B8 -100.7(3) . . . . ?
B5 B6 B7 B8 -64.4(4) . . . . ?
C1 B6 B7 B12 61.5(3) . . . . ?
C2 B6 B7 B12 98.5(3) . . . . ?
B11 B6 B7 B12 -37.5(3) . . . . ?
B5 B6 B7 B12 -1.2(4) . . . . ?
C1 B6 B7 B11 99.0(3) . . . . ?
C2 B6 B7 B11 136.0(3) . . . . ?
B5 B6 B7 B11 36.3(3) . . . . ?
C3 C2 B8 B7 -112.1(4) . . . . ?
B3 C2 B8 B7 141.2(3) . . . . ?
C1 C2 B8 B7 102.0(3) . . . . ?
B6 C2 B8 B7 38.4(3) . . . . ?
C3 C2 B8 B12 -151.4(4) . . . . ?
B7 C2 B8 B12 -39.3(3) . . . . ?
B3 C2 B8 B12 101.9(3) . . . . ?
C1 C2 B8 B12 62.7(4) . . . . ?
B6 C2 B8 B12 -0.9(4) . . . . ?
C3 C2 B8 B3 106.7(4) . . . . ?
B7 C2 B8 B3 -141.2(3) . . . . ?
C1 C2 B8 B3 -39.2(3) . . . . ?
B6 C2 B8 B3 -102.8(3) . . . . ?
C3 C2 B8 B9 145.8(4) . . . . ?
B7 C2 B8 B9 -102.1(3) . . . . ?
B3 C2 B8 B9 39.1(3) . . . . ?
C1 C2 B8 B9 -0.1(4) . . . . ?
B6 C2 B8 B9 -63.7(4) . . . . ?
B6 B7 B8 C2 -35.9(3) . . . . ?
B12 B7 B8 C2 -135.5(3) . . . . ?
B11 B7 B8 C2 -98.2(3) . . . . ?
C2 B7 B8 B12 135.5(3) . . . . ?
B6 B7 B8 B12 99.6(3) . . . . ?
B11 B7 B8 B12 37.2(3) . . . . ?
C2 B7 B8 B3 34.3(3) . . . . ?
B6 B7 B8 B3 -1.6(4) . . . . ?
B12 B7 B8 B3 -101.2(3) . . . . ?
B11 B7 B8 B3 -63.9(4) . . . . ?
C2 B7 B8 B9 97.6(3) . . . . ?
B6 B7 B8 B9 61.7(4) . . . . ?
B12 B7 B8 B9 -37.9(3) . . . . ?
B11 B7 B8 B9 -0.6(4) . . . . ?
C1 B3 B8 C2 38.1(2) . . . . ?
B9 B3 B8 C2 135.5(3) . . . . ?
B4 B3 B8 C2 98.3(3) . . . . ?
C2 B3 B8 B7 -33.8(3) . . . . ?
C1 B3 B8 B7 4.2(4) . . . . ?
B9 B3 B8 B7 101.6(3) . . . . ?
B4 B3 B8 B7 64.5(3) . . . . ?
C2 B3 B8 B12 -97.7(3) . . . . ?
C1 B3 B8 B12 -59.6(3) . . . . ?
B9 B3 B8 B12 37.8(3) . . . . ?
B4 B3 B8 B12 0.6(4) . . . . ?
C2 B3 B8 B9 -135.5(3) . . . . ?
C1 B3 B8 B9 -97.4(3) . . . . ?
B4 B3 B8 B9 -37.2(3) . . . . ?
C1 B4 B9 B3 39.3(3) . . . . ?
B10 B4 B9 B3 137.2(3) . . . . ?
B5 B4 B9 B3 102.3(3) . . . . ?
C1 B4 B9 B12 -60.7(4) . . . . ?
B10 B4 B9 B12 37.1(3) . . . . ?
B3 B4 B9 B12 -100.0(3) . . . . ?
B5 B4 B9 B12 2.2(4) . . . . ?
C1 B4 B9 B8 2.1(4) . . . . ?
B10 B4 B9 B8 99.9(3) . . . . ?
B3 B4 B9 B8 -37.3(3) . . . . ?
B5 B4 B9 B8 65.0(4) . . . . ?
C1 B4 B9 B10 -97.8(3) . . . . ?
B3 B4 B9 B10 -137.2(3) . . . . ?
B5 B4 B9 B10 -34.9(3) . . . . ?
C2 B3 B9 B4 -100.3(3) . . . . ?
C1 B3 B9 B4 -37.9(3) . . . . ?
B8 B3 B9 B4 -138.3(3) . . . . ?
C2 B3 B9 B12 0.7(4) . . . . ?
C1 B3 B9 B12 63.1(4) . . . . ?
B8 B3 B9 B12 -37.2(3) . . . . ?
B4 B3 B9 B12 101.0(3) . . . . ?
C2 B3 B9 B8 38.0(3) . . . . ?
C1 B3 B9 B8 100.4(3) . . . . ?
B4 B3 B9 B8 138.3(3) . . . . ?
C2 B3 B9 B10 -62.1(4) . . . . ?
C1 B3 B9 B10 0.3(4) . . . . ?
B8 B3 B9 B10 -100.1(4) . . . . ?
B4 B3 B9 B10 38.2(3) . . . . ?
C2 B8 B9 B4 -1.2(4) . . . . ?
B7 B8 B9 B4 -62.2(4) . . . . ?
B12 B8 B9 B4 -100.2(3) . . . . ?
B3 B8 B9 B4 37.6(3) . . . . ?
C2 B8 B9 B3 -38.8(3) . . . . ?
B7 B8 B9 B3 -99.8(3) . . . . ?
B12 B8 B9 B3 -137.8(3) . . . . ?
C2 B8 B9 B12 99.0(3) . . . . ?
B7 B8 B9 B12 38.0(3) . . . . ?
B3 B8 B9 B12 137.8(3) . . . . ?
C2 B8 B9 B10 62.1(4) . . . . ?
B7 B8 B9 B10 1.2(4) . . . . ?
B12 B8 B9 B10 -36.9(3) . . . . ?
B3 B8 B9 B10 100.9(3) . . . . ?
C1 B4 B10 B12 63.0(3) . . . . ?
B9 B4 B10 B12 -37.3(3) . . . . ?
B3 B4 B10 B12 0.7(4) . . . . ?
B5 B4 B10 B12 104.5(3) . . . . ?
C1 B4 B10 B11 -1.2(4) . . . . ?
B9 B4 B10 B11 -101.5(3) . . . . ?
B3 B4 B10 B11 -63.4(4) . . . . ?
B5 B4 B10 B11 40.3(3) . . . . ?
C1 B4 B10 B9 100.3(3) . . . . ?
B3 B4 B10 B9 38.1(3) . . . . ?
B5 B4 B10 B9 141.8(3) . . . . ?
C1 B4 B10 B5 -41.5(3) . . . . ?
B9 B4 B10 B5 -141.8(3) . . . . ?
B3 B4 B10 B5 -103.7(3) . . . . ?
B4 B9 B10 B12 138.2(3) . . . . ?
B3 B9 B10 B12 99.8(3) . . . . ?
B8 B9 B10 B12 36.8(3) . . . . ?
B4 B9 B10 B11 100.2(3) . . . . ?
B3 B9 B10 B11 61.8(4) . . . . ?
B12 B9 B10 B11 -38.0(3) . . . . ?
B8 B9 B10 B11 -1.3(4) . . . . ?
B3 B9 B10 B4 -38.4(3) . . . . ?
B12 B9 B10 B4 -138.2(3) . . . . ?
B8 B9 B10 B4 -101.4(3) . . . . ?
B4 B9 B10 B5 35.3(3) . . . . ?
B3 B9 B10 B5 -3.1(4) . . . . ?
B12 B9 B10 B5 -102.9(3) . . . . ?
B8 B9 B10 B5 -66.2(4) . . . . ?
C1 B5 B10 B12 -60.2(4) . . . . ?
B11 B5 B10 B12 35.7(3) . . . . ?
B4 B5 B10 B12 -99.4(3) . . . . ?
B6 B5 B10 B12 -2.2(4) . . . . ?
Rh1 B5 B10 B12 156.3(3) . . . . ?
C1 B5 B10 B11 -95.9(3) . . . . ?
B4 B5 B10 B11 -135.1(3) . . . . ?
B6 B5 B10 B11 -37.9(3) . . . . ?
Rh1 B5 B10 B11 120.6(4) . . . . ?
C1 B5 B10 B4 39.2(3) . . . . ?
B11 B5 B10 B4 135.1(3) . . . . ?
B6 B5 B10 B4 97.2(3) . . . . ?
Rh1 B5 B10 B4 -104.4(4) . . . . ?
C1 B5 B10 B9 4.5(4) . . . . ?
B11 B5 B10 B9 100.4(3) . . . . ?
B4 B5 B10 B9 -34.7(3) . . . . ?
B6 B5 B10 B9 62.5(4) . . . . ?
Rh1 B5 B10 B9 -139.1(3) . . . . ?
C1 B6 B11 B10 0.4(4) . . . . ?
C2 B6 B11 B10 63.1(4) . . . . ?
B7 B6 B11 B10 100.2(3) . . . . ?
B5 B6 B11 B10 -40.4(3) . . . . ?
C1 B6 B11 B7 -99.8(3) . . . . ?
C2 B6 B11 B7 -37.1(3) . . . . ?
B5 B6 B11 B7 -140.6(3) . . . . ?
C1 B6 B11 B12 -62.6(4) . . . . ?
C2 B6 B11 B12 0.2(4) . . . . ?
B7 B6 B11 B12 37.3(3) . . . . ?
B5 B6 B11 B12 -103.4(3) . . . . ?
C1 B6 B11 B5 40.8(3) . . . . ?
C2 B6 B11 B5 103.5(3) . . . . ?
B7 B6 B11 B5 140.6(3) . . . . ?
B12 B10 B11 B6 -100.4(3) . . . . ?
B4 B10 B11 B6 0.5(4) . . . . ?
B9 B10 B11 B6 -62.6(4) . . . . ?
B5 B10 B11 B6 40.9(3) . . . . ?
B12 B10 B11 B7 -36.8(3) . . . . ?
B4 B10 B11 B7 64.0(4) . . . . ?
B9 B10 B11 B7 0.9(4) . . . . ?
B5 B10 B11 B7 104.5(3) . . . . ?
B4 B10 B11 B12 100.9(3) . . . . ?
B9 B10 B11 B12 37.7(3) . . . . ?
B5 B10 B11 B12 141.3(3) . . . . ?
B12 B10 B11 B5 -141.3(3) . . . . ?
B4 B10 B11 B5 -40.4(3) . . . . ?
B9 B10 B11 B5 -103.6(3) . . . . ?
C2 B7 B11 B6 39.0(3) . . . . ?
B8 B7 B11 B6 100.9(3) . . . . ?
B12 B7 B11 B6 138.0(3) . . . . ?
C2 B7 B11 B10 -62.1(3) . . . . ?
B8 B7 B11 B10 -0.2(4) . . . . ?
B6 B7 B11 B10 -101.1(3) . . . . ?
B12 B7 B11 B10 36.9(3) . . . . ?
C2 B7 B11 B12 -99.0(3) . . . . ?
B8 B7 B11 B12 -37.1(3) . . . . ?
B6 B7 B11 B12 -138.0(3) . . . . ?
C2 B7 B11 B5 2.3(4) . . . . ?
B8 B7 B11 B5 64.2(4) . . . . ?
B6 B7 B11 B5 -36.7(3) . . . . ?
B12 B7 B11 B5 101.3(3) . . . . ?
C1 B5 B11 B6 -38.5(2) . . . . ?
B10 B5 B11 B6 -134.9(3) . . . . ?
B4 B5 B11 B6 -96.4(3) . . . . ?
Rh1 B5 B11 B6 101.5(3) . . . . ?
C1 B5 B11 B10 96.4(3) . . . . ?
B4 B5 B11 B10 38.5(3) . . . . ?
B6 B5 B11 B10 134.9(3) . . . . ?
Rh1 B5 B11 B10 -123.6(3) . . . . ?
C1 B5 B11 B7 -2.4(4) . . . . ?
B10 B5 B11 B7 -98.8(3) . . . . ?
B4 B5 B11 B7 -60.3(3) . . . . ?
B6 B5 B11 B7 36.1(3) . . . . ?
Rh1 B5 B11 B7 137.5(3) . . . . ?
C1 B5 B11 B12 61.5(3) . . . . ?
B10 B5 B11 B12 -35.0(3) . . . . ?
B4 B5 B11 B12 3.5(3) . . . . ?
B6 B5 B11 B12 99.9(3) . . . . ?
Rh1 B5 B11 B12 -158.6(2) . . . . ?
C2 B8 B12 B10 -62.2(4) . . . . ?
B7 B8 B12 B10 -100.3(3) . . . . ?
B3 B8 B12 B10 -0.2(4) . . . . ?
B9 B8 B12 B10 37.5(3) . . . . ?
C2 B8 B12 B7 38.1(3) . . . . ?
B3 B8 B12 B7 100.2(3) . . . . ?
B9 B8 B12 B7 137.8(3) . . . . ?
C2 B8 B12 B9 -99.7(3) . . . . ?
B7 B8 B12 B9 -137.8(3) . . . . ?
B3 B8 B12 B9 -37.7(3) . . . . ?
C2 B8 B12 B11 1.0(4) . . . . ?
B7 B8 B12 B11 -37.1(3) . . . . ?
B3 B8 B12 B11 63.0(4) . . . . ?
B9 B8 B12 B11 100.7(3) . . . . ?
B11 B10 B12 B8 100.4(3) . . . . ?
B4 B10 B12 B8 -0.4(4) . . . . ?
B9 B10 B12 B8 -37.6(3) . . . . ?
B5 B10 B12 B8 64.7(4) . . . . ?
B11 B10 B12 B7 37.3(3) . . . . ?
B4 B10 B12 B7 -63.5(4) . . . . ?
B9 B10 B12 B7 -100.7(3) . . . . ?
B5 B10 B12 B7 1.6(4) . . . . ?
B11 B10 B12 B9 138.0(3) . . . . ?
B4 B10 B12 B9 37.2(3) . . . . ?
B5 B10 B12 B9 102.2(3) . . . . ?
B4 B10 B12 B11 -100.8(3) . . . . ?
B9 B10 B12 B11 -138.0(3) . . . . ?
B5 B10 B12 B11 -35.7(3) . . . . ?
C2 B7 B12 B8 -38.5(3) . . . . ?
B6 B7 B12 B8 -101.8(3) . . . . ?
B11 B7 B12 B8 -138.6(3) . . . . ?
C2 B7 B12 B10 63.0(4) . . . . ?
B8 B7 B12 B10 101.5(4) . . . . ?
B6 B7 B12 B10 -0.2(4) . . . . ?
B11 B7 B12 B10 -37.0(3) . . . . ?
C2 B7 B12 B9 -0.7(4) . . . . ?
B8 B7 B12 B9 37.8(3) . . . . ?
B6 B7 B12 B9 -64.0(4) . . . . ?
B11 B7 B12 B9 -100.8(3) . . . . ?
C2 B7 B12 B11 100.1(3) . . . . ?
B8 B7 B12 B11 138.6(3) . . . . ?
B6 B7 B12 B11 36.8(3) . . . . ?
B4 B9 B12 B8 101.1(3) . . . . ?
B3 B9 B12 B8 37.4(3) . . . . ?
B10 B9 B12 B8 138.4(3) . . . . ?
B4 B9 B12 B10 -37.3(3) . . . . ?
B3 B9 B12 B10 -101.0(3) . . . . ?
B8 B9 B12 B10 -138.4(3) . . . . ?
B4 B9 B12 B7 63.7(4) . . . . ?
B3 B9 B12 B7 0.0(4) . . . . ?
B8 B9 B12 B7 -37.4(3) . . . . ?
B10 B9 B12 B7 101.0(3) . . . . ?
B4 B9 B12 B11 0.1(4) . . . . ?
B3 B9 B12 B11 -63.6(4) . . . . ?
B8 B9 B12 B11 -101.0(3) . . . . ?
B10 B9 B12 B11 37.4(3) . . . . ?
B6 B11 B12 B8 -0.7(4) . . . . ?
B10 B11 B12 B8 -101.5(4) . . . . ?
B7 B11 B12 B8 36.9(3) . . . . ?
B5 B11 B12 B8 -66.2(4) . . . . ?
B6 B11 B12 B10 100.8(3) . . . . ?
B7 B11 B12 B10 138.4(3) . . . . ?
B5 B11 B12 B10 35.3(3) . . . . ?
B6 B11 B12 B7 -37.6(3) . . . . ?
B10 B11 B12 B7 -138.4(3) . . . . ?
B5 B11 B12 B7 -103.1(3) . . . . ?
B6 B11 B12 B9 63.1(4) . . . . ?
B10 B11 B12 B9 -37.7(3) . . . . ?
B7 B11 B12 B9 100.7(3) . . . . ?
B5 B11 B12 B9 -2.3(4) . . . . ?
C8 N1 C4 C5 2.8(5) . . . . ?
Rh1 N1 C4 C5 -169.5(3) . . . . ?
C8 N1 C4 S1 -178.9(3) . . . . ?
Rh1 N1 C4 S1 8.8(4) . . . . ?
C1 S1 C4 N1 48.5(3) . . . . ?
C1 S1 C4 C5 -133.1(3) . . . . ?
N1 C4 C5 C6 -0.5(5) . . . . ?
S1 C4 C5 C6 -178.9(3) . . . . ?
C4 C5 C6 C7 -1.2(5) . . . . ?
C5 C6 C7 C8 0.7(6) . . . . ?
C4 N1 C8 C7 -3.4(5) . . . . ?
Rh1 N1 C8 C7 169.9(3) . . . . ?
C6 C7 C8 N1 1.8(6) . . . . ?
C13 C9 C10 C11 -6.4(4) . . . . ?
C14 C9 C10 C11 -177.4(4) . . . . ?
Rh1 C9 C10 C11 60.3(3) . . . . ?
C13 C9 C10 C15 165.5(3) . . . . ?
C14 C9 C10 C15 -5.4(6) . . . . ?
Rh1 C9 C10 C15 -127.7(4) . . . . ?
C13 C9 C10 Rh1 -66.8(2) . . . . ?
C14 C9 C10 Rh1 122.3(4) . . . . ?
C9 C10 C11 C12 5.0(4) . . . . ?
C15 C10 C11 C12 -166.8(4) . . . . ?
Rh1 C10 C11 C12 65.1(2) . . . . ?
C9 C10 C11 C16 169.1(4) . . . . ?
C15 C10 C11 C16 -2.6(6) . . . . ?
Rh1 C10 C11 C16 -130.8(4) . . . . ?
C9 C10 C11 Rh1 -60.1(3) . . . . ?
C15 C10 C11 Rh1 128.1(4) . . . . ?
C10 C11 C12 C13 -1.8(4) . . . . ?
C16 C11 C12 C13 -166.4(3) . . . . ?
Rh1 C11 C12 C13 62.5(3) . . . . ?
C10 C11 C12 C17 178.5(3) . . . . ?
C16 C11 C12 C17 13.9(6) . . . . ?
Rh1 C11 C12 C17 -117.2(3) . . . . ?
C10 C11 C12 Rh1 -64.2(2) . . . . ?
C16 C11 C12 Rh1 131.1(4) . . . . ?
C11 C12 C13 C9 -2.2(4) . . . . ?
C17 C12 C13 C9 177.5(3) . . . . ?
Rh1 C12 C13 C9 57.0(2) . . . . ?
C11 C12 C13 C18 179.8(4) . . . . ?
C17 C12 C13 C18 -0.6(6) . . . . ?
Rh1 C12 C13 C18 -121.0(4) . . . . ?
C11 C12 C13 Rh1 -59.2(2) . . . . ?
C17 C12 C13 Rh1 120.5(4) . . . . ?
C10 C9 C13 C12 5.3(4) . . . . ?
C14 C9 C13 C12 176.6(3) . . . . ?
Rh1 C9 C13 C12 -59.4(3) . . . . ?
C10 C9 C13 C18 -176.5(3) . . . . ?
C14 C9 C13 C18 -5.3(6) . . . . ?
Rh1 C9 C13 C18 118.8(4) . . . . ?
C10 C9 C13 Rh1 64.7(2) . . . . ?
C14 C9 C13 Rh1 -124.1(4) . . . . ?
